data_4076664
loop_
_publ_author_name
'Choukroun, Robert'
'Lorber, Christian'
'Donnadieu, Bruno'

_publ_contact_author 'Dr Robert Choukroun'
_publ_section_title
;
 Cationic Vanadium(IV) Methyl Complexes [Cp2VMe(CH3CN)][B(C6H5)4] and
 [Cp2VMe(THF)][MeB(C6F5)3]
;
_journal_issue 6
_journal_name_full Organometallics
_journal_page_first 1124
_journal_paper_doi 10.1021/om010894b
_journal_volume 21
_journal_year 2002
_chemical_formula_sum 'C37 H36 B N V'
_chemical_formula_weight 556.42
_chemical_name_systematic
;
 ?
;
_space_group_IT_number 14
_symmetry_cell_setting monoclinic
_symmetry_space_group_name_Hall '-P 2yn'
_symmetry_space_group_name_H-M 'P 1 21/n 1'
_atom_sites_solution_hydrogens geom
_atom_sites_solution_primary direct
_atom_sites_solution_secondary difmap
_audit_creation_method SHELXL-97
_cell_angle_alpha 90.00
_cell_angle_beta 95.78(2)
_cell_angle_gamma 90.00
_cell_formula_units_Z 4
_cell_length_a 9.5093(16)
_cell_length_b 13.5601(15)
_cell_length_c 22.947(4)
_cell_measurement_reflns_used 5000
_cell_measurement_temperature 160(2)
_cell_measurement_theta_max 24.0
_cell_measurement_theta_min 2.0
_cell_volume 2943.9(8)
_computing_cell_refinement 'Stoe IPDS software (Stoe, 1996)'
_computing_data_collection 'Stoe IPDS software (Stoe, 1996)'
_computing_data_reduction 'XRED (Stoe, 1.08, 1996)'
_computing_molecular_graphics 'ORTEP3 for Windows (Farrugia, 1997)'
_computing_publication_material 'SHELXL-97 (Sheldrick, 1997)'
_computing_structure_refinement 'SHELXL-97 (Sheldrick, 1997)'
_computing_structure_solution 'SIR92 (Giacovazzo et al, 1992)'
_diffrn_ambient_temperature 160(2)
_diffrn_measured_fraction_theta_full 0.997
_diffrn_measured_fraction_theta_max 0.997
_diffrn_measurement_device 'Stoe IPDS'
_diffrn_measurement_method \f
_diffrn_radiation_monochromator graphite
_diffrn_radiation_source 'fine-focus sealed tube'
_diffrn_radiation_type MoK\a
_diffrn_radiation_wavelength 0.71073
_diffrn_reflns_av_R_equivalents 0.0912
_diffrn_reflns_av_sigmaI/netI 0.0544
_diffrn_reflns_limit_h_max 10
_diffrn_reflns_limit_h_min -10
_diffrn_reflns_limit_k_max 15
_diffrn_reflns_limit_k_min -15
_diffrn_reflns_limit_l_max 25
_diffrn_reflns_limit_l_min -25
_diffrn_reflns_number 19189
_diffrn_reflns_theta_full 23.26
_diffrn_reflns_theta_max 23.26
_diffrn_reflns_theta_min 2.33
_diffrn_standards_decay_% <0.1
_diffrn_standards_interval_time 'every frame'
_diffrn_standards_number 200
_exptl_absorpt_coefficient_mu 0.363
_exptl_absorpt_correction_T_max 0.733
_exptl_absorpt_correction_T_min 0.289
_exptl_absorpt_correction_type semi-empirical
_exptl_crystal_colour 'dark red'
_exptl_crystal_density_diffrn 1.255
_exptl_crystal_density_method 'not measured'
_exptl_crystal_description 'thin plate'
_exptl_crystal_F_000 1172
_exptl_crystal_size_max 0.40
_exptl_crystal_size_mid 0.20
_exptl_crystal_size_min 0.07
_refine_diff_density_max 0.460
_refine_diff_density_min -0.472
_refine_diff_density_rms 0.062
_refine_ls_extinction_method none
_refine_ls_goodness_of_fit_ref 1.115
_refine_ls_hydrogen_treatment mixed
_refine_ls_matrix_type full
_refine_ls_number_parameters 363
_refine_ls_number_reflns 4220
_refine_ls_number_restraints 0
_refine_ls_restrained_S_all 1.115
_refine_ls_R_factor_all 0.0895
_refine_ls_R_factor_gt 0.0646
_refine_ls_shift/su_max 0.112
_refine_ls_shift/su_mean 0.012
_refine_ls_structure_factor_coef Fsqd
_refine_ls_weighting_details 'calc w=1/[\s^2^(Fo^2^)+(0.0289P)^2^+7.9607P] where P=(Fo^2^+2Fc^2^)/3'
_refine_ls_weighting_scheme calc
_refine_ls_wR_factor_gt 0.1522
_refine_ls_wR_factor_ref 0.1676
_reflns_number_gt 3122
_reflns_number_total 4220
_reflns_threshold_expression >2sigma(I)
_cod_data_source_file om010894b.cif
_cod_data_source_block global
_cod_original_cell_volume 2944.0(8)
_cod_original_sg_symbol_H-M P21/n
_cod_database_code 4076664

loop_
_symmetry_equiv_pos_as_xyz
'x, y, z'
'-x+1/2, y+1/2, -z+1/2'
'-x, -y, -z'
'x-1/2, -y-1/2, z-1/2'

loop_
_atom_site_label
_atom_site_type_symbol
_atom_site_fract_x
_atom_site_fract_y
_atom_site_fract_z
_atom_site_U_iso_or_equiv
_atom_site_adp_type
_atom_site_occupancy
_atom_site_symmetry_multiplicity
_atom_site_calc_flag
_atom_site_refinement_flags
V1 V 0.18157(9) 0.27069(6) 0.08433(3) 0.0407(3) Uani 1 1 d .
N1 N 0.0380(4) 0.2733(3) 0.14789(18) 0.0460(10) Uani 1 1 d .
C1 C -0.0438(5) 0.2729(4) 0.1815(2) 0.0418(11) Uani 1 1 d .
C2 C -0.1480(5) 0.2725(4) 0.2230(2) 0.0472(12) Uani 1 1 d .
H2A H -0.1212 0.3203 0.2541 0.057 Uiso 1 1 calc R
H2B H -0.1533 0.2065 0.2400 0.057 Uiso 1 1 calc R
H2C H -0.2405 0.2904 0.2030 0.057 Uiso 1 1 calc R
C3 C 0.3396(6) 0.2807(5) 0.1623(3) 0.0664(16) Uani 1 1 d .
H3A H 0.3216 0.3400 0.1848 0.080 Uiso 1 1 calc R
H3B H 0.4348 0.2841 0.1496 0.080 Uiso 1 1 calc R
H3C H 0.3321 0.2223 0.1870 0.080 Uiso 1 1 calc R
C11 C 0.1342(9) 0.1541(5) 0.0141(3) 0.081(2) Uani 1 1 d .
H11 H 0.0850 0.1704 -0.0227 0.097 Uiso 1 1 calc R
C12 C 0.2798(8) 0.1561(5) 0.0282(3) 0.076(2) Uani 1 1 d .
H12 H 0.3475 0.1745 0.0024 0.091 Uiso 1 1 calc R
C13 C 0.3087(7) 0.1283(4) 0.0830(3) 0.0689(17) Uani 1 1 d .
H13 H 0.4009 0.1225 0.1029 0.083 Uiso 1 1 calc R
C14 C 0.1864(9) 0.1092(4) 0.1066(3) 0.074(2) Uani 1 1 d .
H14 H 0.1786 0.0891 0.1458 0.089 Uiso 1 1 calc R
C15 C 0.0744(7) 0.1239(5) 0.0635(4) 0.089(3) Uani 1 1 d .
H15 H -0.0233 0.1150 0.0674 0.106 Uiso 1 1 calc R
C21 C 0.3059(8) 0.3943(5) 0.0467(4) 0.078(2) Uani 1 1 d .
H21 H 0.4052 0.3887 0.0457 0.094 Uiso 1 1 calc R
C22 C 0.2372(8) 0.4346(4) 0.0930(3) 0.076(2) Uani 1 1 d .
H22 H 0.2805 0.4609 0.1287 0.091 Uiso 1 1 calc R
C23 C 0.0916(7) 0.4279(4) 0.0752(3) 0.0651(18) Uani 1 1 d .
H23 H 0.0178 0.4500 0.0969 0.078 Uiso 1 1 calc R
C24 C 0.0745(8) 0.3841(5) 0.0213(3) 0.077(2) Uani 1 1 d .
H24 H -0.0128 0.3691 -0.0008 0.092 Uiso 1 1 calc R
C25 C 0.2075(10) 0.3656(5) 0.0049(3) 0.077(2) Uani 1 1 d .
H25 H 0.2263 0.3364 -0.0311 0.092 Uiso 1 1 calc R
B1 B 0.1739(5) 0.2731(4) 0.3764(2) 0.0315(11) Uani 1 1 d .
C111 C 0.0911(4) 0.1744(3) 0.34809(19) 0.0328(10) Uani 1 1 d .
C112 C 0.1225(5) 0.1339(3) 0.2947(2) 0.0396(11) Uani 1 1 d .
H112 H 0.1966 0.1629 0.2757 0.048 Uiso 1 1 calc R
C113 C 0.0515(6) 0.0541(4) 0.2681(2) 0.0500(13) Uani 1 1 d .
H113 H 0.0781 0.0287 0.2323 0.060 Uiso 1 1 calc R
C114 C -0.0591(5) 0.0114(4) 0.2944(3) 0.0527(14) Uani 1 1 d .
H114 H -0.1086 -0.0436 0.2770 0.063 Uiso 1 1 calc R
C115 C -0.0952(5) 0.0500(4) 0.3458(3) 0.0499(13) Uani 1 1 d .
H115 H -0.1717 0.0222 0.3638 0.060 Uiso 1 1 calc R
C116 C -0.0213(5) 0.1300(3) 0.3724(2) 0.0424(12) Uani 1 1 d .
H116 H -0.0487 0.1548 0.4083 0.051 Uiso 1 1 calc R
C121 C 0.1696(4) 0.2823(3) 0.44762(19) 0.0337(10) Uani 1 1 d .
C122 C 0.1819(5) 0.2007(4) 0.4846(2) 0.0446(12) Uani 1 1 d .
H122 H 0.1876 0.1367 0.4680 0.053 Uiso 1 1 calc R
C123 C 0.1860(5) 0.2102(4) 0.5454(2) 0.0535(14) Uani 1 1 d .
H123 H 0.1937 0.1528 0.5693 0.064 Uiso 1 1 calc R
C124 C 0.1792(5) 0.3013(4) 0.5709(2) 0.0525(14) Uani 1 1 d .
H124 H 0.1797 0.3076 0.6122 0.063 Uiso 1 1 calc R
C125 C 0.1716(6) 0.3834(4) 0.5357(2) 0.0510(13) Uani 1 1 d .
H125 H 0.1699 0.4472 0.5527 0.061 Uiso 1 1 calc R
C126 C 0.1665(5) 0.3737(4) 0.47537(19) 0.0401(11) Uani 1 1 d .
H126 H 0.1607 0.4317 0.4520 0.048 Uiso 1 1 calc R
C131 C 0.0952(4) 0.3666(3) 0.34161(18) 0.0299(10) Uani 1 1 d .
C132 C -0.0298(5) 0.4092(3) 0.35794(19) 0.0327(10) Uani 1 1 d .
H132 H -0.0681 0.3847 0.3918 0.039 Uiso 1 1 calc R
C133 C -0.0996(5) 0.4856(3) 0.3269(2) 0.0367(11) Uani 1 1 d .
H133 H -0.1844 0.5112 0.3396 0.044 Uiso 1 1 calc R
C134 C -0.0483(5) 0.5245(3) 0.2783(2) 0.0411(11) Uani 1 1 d .
H134 H -0.0946 0.5782 0.2578 0.049 Uiso 1 1 calc R
C135 C 0.0733(5) 0.4834(4) 0.2597(2) 0.0413(11) Uani 1 1 d .
H135 H 0.1098 0.5084 0.2256 0.050 Uiso 1 1 calc R
C136 C 0.1414(5) 0.4070(3) 0.29015(19) 0.0346(10) Uani 1 1 d .
H136 H 0.2236 0.3801 0.2759 0.041 Uiso 1 1 calc R
C141 C 0.3432(4) 0.2698(3) 0.36715(17) 0.0308(9) Uani 1 1 d .
C142 C 0.4240(5) 0.3557(3) 0.3654(2) 0.0430(12) Uani 1 1 d .
H142 H 0.3787 0.4174 0.3695 0.052 Uiso 1 1 calc R
C143 C 0.5663(5) 0.3554(4) 0.3580(2) 0.0539(14) Uani 1 1 d .
H143 H 0.6161 0.4160 0.3566 0.065 Uiso 1 1 calc R
C144 C 0.6369(5) 0.2661(4) 0.3526(2) 0.0484(13) Uani 1 1 d .
H144 H 0.7345 0.2650 0.3470 0.058 Uiso 1 1 calc R
C145 C 0.5630(5) 0.1805(4) 0.3557(2) 0.0448(12) Uani 1 1 d .
H145 H 0.6097 0.1190 0.3528 0.054 Uiso 1 1 calc R
C146 C 0.4190(5) 0.1824(3) 0.3631(2) 0.0389(11) Uani 1 1 d .
H146 H 0.3705 0.1215 0.3654 0.047 Uiso 1 1 calc R

loop_
_atom_site_aniso_label
_atom_site_aniso_U_11
_atom_site_aniso_U_22
_atom_site_aniso_U_33
_atom_site_aniso_U_23
_atom_site_aniso_U_13
_atom_site_aniso_U_12
V1 0.0549(5) 0.0298(4) 0.0389(5) 0.0006(4) 0.0118(4) 0.0074(4)
N1 0.052(2) 0.039(2) 0.047(2) -0.004(2) 0.005(2) 0.002(2)
C1 0.043(3) 0.044(3) 0.038(3) -0.005(2) 0.001(2) 0.001(2)
C2 0.041(3) 0.058(3) 0.043(3) -0.006(3) 0.004(2) -0.001(2)
C3 0.067(4) 0.067(4) 0.064(4) 0.002(3) 0.001(3) -0.004(3)
C11 0.107(6) 0.068(4) 0.061(4) -0.031(3) -0.022(4) 0.016(4)
C12 0.097(6) 0.047(4) 0.090(5) -0.021(4) 0.044(4) 0.012(3)
C13 0.072(4) 0.048(4) 0.087(5) -0.008(3) 0.008(4) 0.019(3)
C14 0.118(6) 0.028(3) 0.079(4) 0.003(3) 0.022(5) -0.003(3)
C15 0.060(4) 0.061(4) 0.150(8) -0.064(5) 0.034(5) -0.022(3)
C21 0.062(4) 0.055(4) 0.121(6) 0.031(4) 0.026(4) 0.004(3)
C22 0.104(6) 0.037(3) 0.081(5) -0.004(3) -0.017(4) -0.005(3)
C23 0.079(5) 0.031(3) 0.091(5) 0.015(3) 0.037(4) 0.024(3)
C24 0.078(5) 0.051(4) 0.093(5) 0.029(4) -0.031(4) -0.003(3)
C25 0.121(7) 0.056(4) 0.057(4) 0.016(3) 0.026(4) 0.009(4)
B1 0.034(3) 0.030(3) 0.032(3) 0.002(2) 0.007(2) -0.001(2)
C111 0.031(2) 0.026(2) 0.041(3) 0.006(2) 0.0023(19) 0.0050(19)
C112 0.042(3) 0.033(3) 0.043(3) -0.002(2) 0.000(2) -0.003(2)
C113 0.052(3) 0.038(3) 0.057(3) -0.007(2) -0.007(3) -0.002(2)
C114 0.042(3) 0.032(3) 0.080(4) -0.004(3) -0.014(3) -0.004(2)
C115 0.035(3) 0.034(3) 0.080(4) 0.006(3) 0.005(3) -0.006(2)
C116 0.035(3) 0.032(3) 0.061(3) 0.003(2) 0.008(2) 0.003(2)
C121 0.029(2) 0.037(3) 0.035(2) 0.004(2) 0.0045(18) -0.001(2)
C122 0.049(3) 0.041(3) 0.044(3) 0.009(2) 0.006(2) 0.008(2)
C123 0.050(3) 0.062(4) 0.050(3) 0.023(3) 0.008(2) 0.007(3)
C124 0.050(3) 0.071(4) 0.037(3) 0.003(3) 0.006(2) 0.007(3)
C125 0.056(3) 0.055(3) 0.042(3) -0.008(3) 0.002(2) 0.003(3)
C126 0.048(3) 0.041(3) 0.032(2) -0.001(2) 0.003(2) 0.001(2)
C131 0.033(2) 0.023(2) 0.034(2) -0.0057(18) 0.0025(18) -0.0027(18)
C132 0.035(2) 0.031(2) 0.032(2) -0.0017(19) 0.0062(19) -0.0028(19)
C133 0.036(2) 0.032(3) 0.042(3) -0.003(2) 0.004(2) 0.006(2)
C134 0.045(3) 0.029(3) 0.048(3) 0.006(2) -0.001(2) 0.002(2)
C135 0.047(3) 0.041(3) 0.037(3) 0.010(2) 0.006(2) -0.006(2)
C136 0.033(2) 0.039(3) 0.033(2) -0.001(2) 0.0072(19) -0.002(2)
C141 0.034(2) 0.031(2) 0.027(2) 0.0015(19) 0.0041(17) 0.002(2)
C142 0.036(3) 0.030(3) 0.063(3) 0.000(2) 0.002(2) -0.001(2)
C143 0.041(3) 0.049(3) 0.070(4) 0.014(3) 0.001(3) -0.014(3)
C144 0.034(3) 0.070(4) 0.043(3) -0.003(3) 0.009(2) 0.002(3)
C145 0.035(3) 0.051(3) 0.049(3) -0.010(2) 0.005(2) 0.009(2)
C146 0.038(3) 0.032(3) 0.047(3) 0.000(2) 0.005(2) 0.002(2)

loop_
_atom_type_symbol
_atom_type_description
_atom_type_scat_dispersion_real
_atom_type_scat_dispersion_imag
_atom_type_scat_source
C C 0.0033 0.0016 'International Tables Vol C Tables 4.2.6.8 and 6.1.1.4'
H H 0.0000 0.0000 'International Tables Vol C Tables 4.2.6.8 and 6.1.1.4'
N N 0.0061 0.0033 'International Tables Vol C Tables 4.2.6.8 and 6.1.1.4'
B B 0.0013 0.0007 'International Tables Vol C Tables 4.2.6.8 and 6.1.1.4'
V V 0.3005 0.5294 'International Tables Vol C Tables 4.2.6.8 and 6.1.1.4'

loop_
_geom_angle_atom_site_label_1
_geom_angle_atom_site_label_2
_geom_angle_atom_site_label_3
_geom_angle
N1 V1 C3 82.7(2)
N1 V1 C14 81.8(2)
C3 V1 C14 83.1(3)
N1 V1 C25 133.0(2)
C3 V1 C25 119.6(3)
C14 V1 C25 137.3(3)
N1 V1 C15 81.4(2)
C3 V1 C15 118.5(3)
C14 V1 C15 35.9(3)
C25 V1 C15 114.4(3)
N1 V1 C11 114.2(3)
C3 V1 C11 133.1(3)
C14 V1 C11 58.7(3)
C25 V1 C11 81.6(3)
C15 V1 C11 35.4(3)
N1 V1 C21 130.7(2)
C3 V1 C21 85.7(3)
C14 V1 C21 143.7(3)
C25 V1 C21 34.1(3)
C15 V1 C21 144.0(3)
C11 V1 C21 108.6(3)
N1 V1 C12 137.6(2)
C3 V1 C12 102.4(3)
C14 V1 C12 57.6(3)
C25 V1 C12 81.3(3)
C15 V1 C12 58.9(2)
C11 V1 C12 35.6(3)
C21 V1 C12 91.7(3)
N1 V1 C24 98.6(3)
C3 V1 C24 133.8(2)
C14 V1 C24 143.0(3)
C25 V1 C24 35.3(3)
C15 V1 C24 107.2(3)
C11 V1 C24 88.6(3)
C21 V1 C24 58.5(3)
C12 V1 C24 106.5(3)
N1 V1 C13 114.0(2)
C3 V1 C13 75.3(2)
C14 V1 C13 34.9(2)
C25 V1 C13 111.7(3)
C15 V1 C13 58.7(3)
C11 V1 C13 57.9(3)
C21 V1 C13 108.8(3)
C12 V1 C13 33.5(2)
C24 V1 C13 140.0(3)
N1 V1 C22 94.8(2)
C3 V1 C22 74.9(2)
C14 V1 C22 158.0(3)
C25 V1 C22 58.3(3)
C15 V1 C22 165.2(3)
C11 V1 C22 140.0(3)
C21 V1 C22 36.0(3)
C12 V1 C22 127.4(3)
C24 V1 C22 59.0(2)
C13 V1 C22 134.9(3)
N1 V1 C23 77.61(19)
C3 V1 C23 103.4(3)
C14 V1 C23 157.4(3)
C25 V1 C23 57.9(2)
C15 V1 C23 129.8(3)
C11 V1 C23 122.4(3)
C21 V1 C23 58.9(2)
C12 V1 C23 138.7(3)
C24 V1 C23 34.7(2)
C13 V1 C23 167.7(2)
C22 V1 C23 35.7(2)
C1 N1 V1 177.7(4)
N1 C1 C2 179.2(5)
C1 C2 H2A 109.5
C1 C2 H2B 109.5
H2A C2 H2B 109.5
C1 C2 H2C 109.5
H2A C2 H2C 109.5
H2B C2 H2C 109.5
V1 C3 H3A 109.5
V1 C3 H3B 109.5
H3A C3 H3B 109.5
V1 C3 H3C 109.5
H3A C3 H3C 109.5
H3B C3 H3C 109.5
C15 C11 C12 107.3(7)
C15 C11 V1 72.1(3)
C12 C11 V1 72.5(4)
C15 C11 H11 126.3
C12 C11 H11 126.3
V1 C11 H11 120.9
C13 C12 C11 108.9(7)
C13 C12 V1 73.3(4)
C11 C12 V1 71.9(3)
C13 C12 H12 125.5
C11 C12 H12 125.5
V1 C12 H12 120.9
C12 C13 C14 109.4(7)
C12 C13 V1 73.2(4)
C14 C13 V1 71.3(3)
C12 C13 H13 125.3
C14 C13 H13 125.3
V1 C13 H13 121.9
C13 C14 C15 108.3(7)
C13 C14 V1 73.8(4)
C15 C14 V1 72.7(4)
C13 C14 H14 125.9
C15 C14 H14 125.9
V1 C14 H14 119.5
C11 C15 C14 106.1(6)
C11 C15 V1 72.5(4)
C14 C15 V1 71.4(3)
C11 C15 H15 127.0
C14 C15 H15 127.0
V1 C15 H15 121.0
C25 C21 C22 108.1(6)
C25 C21 V1 72.7(4)
C22 C21 V1 72.7(4)
C25 C21 H21 126.0
C22 C21 H21 126.0
V1 C21 H21 120.5
C23 C22 C21 105.9(6)
C23 C22 V1 72.5(3)
C21 C22 V1 71.3(3)
C23 C22 H22 127.1
C21 C22 H22 127.1
V1 C22 H22 121.0
C24 C23 C22 108.3(6)
C24 C23 V1 71.9(3)
C22 C23 V1 71.8(3)
C24 C23 H23 125.8
C22 C23 H23 125.8
V1 C23 H23 122.2
C23 C24 C25 107.3(6)
C23 C24 V1 73.4(3)
C25 C24 V1 71.8(4)
C23 C24 H24 126.4
C25 C24 H24 126.4
V1 C24 H24 120.3
C21 C25 C24 110.4(7)
C21 C25 V1 73.2(4)
C24 C25 V1 72.9(4)
C21 C25 H25 124.8
C24 C25 H25 124.8
V1 C25 H25 120.6
C131 B1 C121 111.7(4)
C131 B1 C141 111.3(3)
C121 B1 C141 104.7(3)
C131 B1 C111 105.0(3)
C121 B1 C111 113.2(4)
C141 B1 C111 111.1(4)
C116 C111 C112 114.9(4)
C116 C111 B1 123.2(4)
C112 C111 B1 121.7(4)
C113 C112 C111 123.6(5)
C113 C112 H112 118.2
C111 C112 H112 118.2
C112 C113 C114 119.4(5)
C112 C113 H113 120.3
C114 C113 H113 120.3
C115 C114 C113 118.8(5)
C115 C114 H114 120.6
C113 C114 H114 120.6
C114 C115 C116 121.0(5)
C114 C115 H115 119.5
C116 C115 H115 119.5
C111 C116 C115 122.2(5)
C111 C116 H116 118.9
C115 C116 H116 118.9
C122 C121 C126 115.7(4)
C122 C121 B1 122.4(4)
C126 C121 B1 121.6(4)
C121 C122 C123 121.8(5)
C121 C122 H122 119.1
C123 C122 H122 119.1
C124 C123 C122 120.8(5)
C124 C123 H123 119.6
C122 C123 H123 119.6
C125 C124 C123 118.7(5)
C125 C124 H124 120.6
C123 C124 H124 120.7
C124 C125 C126 120.4(5)
C124 C125 H125 119.8
C126 C125 H125 119.8
C125 C126 C121 122.6(5)
C125 C126 H126 118.7
C121 C126 H126 118.7
C132 C131 C136 114.0(4)
C132 C131 B1 123.0(4)
C136 C131 B1 122.9(4)
C133 C132 C131 123.0(4)
C133 C132 H132 118.5
C131 C132 H132 118.5
C134 C133 C132 121.0(4)
C134 C133 H133 119.5
C132 C133 H133 119.5
C133 C134 C135 118.1(4)
C133 C134 H134 120.9
C135 C134 H134 120.9
C136 C135 C134 120.7(4)
C136 C135 H135 119.6
C134 C135 H135 119.6
C135 C136 C131 123.1(4)
C135 C136 H136 118.4
C131 C136 H136 118.4
C146 C141 C142 114.6(4)
C146 C141 B1 123.4(4)
C142 C141 B1 121.9(4)
C143 C142 C141 123.3(5)
C143 C142 H142 118.3
C141 C142 H142 118.3
C142 C143 C144 119.9(5)
C142 C143 H143 120.0
C144 C143 H143 120.0
C145 C144 C143 118.6(4)
C145 C144 H144 120.7
C143 C144 H144 120.7
C144 C145 C146 120.5(5)
C144 C145 H145 119.8
C146 C145 H145 119.8
C141 C146 C145 122.9(4)
C141 C146 H146 118.5
C145 C146 H146 118.5

loop_
_geom_bond_atom_site_label_1
_geom_bond_atom_site_label_2
_geom_bond_distance
V1 N1 2.096(4)
V1 C3 2.222(6)
V1 C14 2.249(6)
V1 C25 2.265(6)
V1 C15 2.265(6)
V1 C11 2.270(6)
V1 C21 2.271(6)
V1 C12 2.278(6)
V1 C24 2.279(6)
V1 C13 2.280(6)
V1 C22 2.289(6)
V1 C23 2.299(5)
N1 C1 1.149(6)
C1 C2 1.442(7)
C2 H2A 0.9800
C2 H2B 0.9800
C2 H2C 0.9800
C3 H3A 0.9800
C3 H3B 0.9800
C3 H3C 0.9800
C11 C15 1.381(10)
C11 C12 1.390(10)
C11 H11 0.9500
C12 C13 1.314(9)
C12 H12 0.9500
C13 C14 1.357(9)
C13 H13 0.9500
C14 C15 1.393(10)
C14 H14 0.9500
C15 H15 0.9500
C21 C25 1.329(10)
C21 C22 1.411(10)
C21 H21 0.9500
C22 C23 1.406(9)
C22 H22 0.9500
C23 C24 1.367(9)
C23 H23 0.9500
C24 C25 1.378(10)
C24 H24 0.9500
C25 H25 0.9500
B1 C131 1.638(7)
B1 C121 1.643(6)
B1 C141 1.646(6)
B1 C111 1.652(7)
C111 C116 1.392(6)
C111 C112 1.402(6)
C112 C113 1.384(7)
C112 H112 0.9500
C113 C114 1.391(8)
C113 H113 0.9500
C114 C115 1.365(8)
C114 H114 0.9500
C115 C116 1.399(7)
C115 H115 0.9500
C116 H116 0.9500
C121 C122 1.392(6)
C121 C126 1.396(6)
C122 C123 1.398(7)
C122 H122 0.9500
C123 C124 1.373(8)
C123 H123 0.9500
C124 C125 1.373(7)
C124 H124 0.9500
C125 C126 1.386(7)
C125 H125 0.9500
C126 H126 0.9500
C131 C132 1.406(6)
C131 C136 1.412(6)
C132 C133 1.387(6)
C132 H132 0.9500
C133 C134 1.368(7)
C133 H133 0.9500
C134 C135 1.389(7)
C134 H134 0.9500
C135 C136 1.375(6)
C135 H135 0.9500
C136 H136 0.9500
C141 C146 1.395(6)
C141 C142 1.399(6)
C142 C143 1.380(7)
C142 H142 0.9500
C143 C144 1.397(8)
C143 H143 0.9500
C144 C145 1.362(7)
C144 H144 0.9500
C145 C146 1.396(7)
C145 H145 0.9500
C146 H146 0.9500
